data_4063923
loop_
_publ_author_name
'Brown, Neil J.'
'Lancashire, Hannah N.'
'Fox, Mark A.'
'Collison, David'
'Edge, Ruth'
'Yufit, Dmitry S.'
'Howard, Judith A. K.'
'Whiteley, Mark W.'
'Low, Paul J.'

_publ_section_title
;
 Molybdenum Complexes ofC,C-Bis(ethynyl)carboranes: Design, Synthesis, and
 Study of a Weakly Coupled Mixed-Valence Compound
;
_journal_issue 4
_journal_name_full Organometallics
_journal_page_first 884
_journal_paper_doi 10.1021/om1010353
_journal_volume 30
_journal_year 2011
_chemical_formula_moiety 'C37 H42 B10 Mo P2'
_chemical_formula_sum 'C37 H42 B10 Mo P2'
_chemical_formula_weight 752.69
_space_group_crystal_system monoclinic
_space_group_IT_number 14
_space_group_name_Hall '-P 2yn'
_space_group_name_H-M_alt 'P 1 21/n 1'
_symmetry_space_group_name_Hall '-P 2yn'
_symmetry_space_group_name_H-M 'P 1 21/n 1'
_atom_sites_solution_hydrogens geom
_atom_sites_solution_primary direct
_atom_sites_solution_secondary difmap
_cell_angle_alpha 90.00
_cell_angle_beta 109.278(10)
_cell_angle_gamma 90.00
_cell_formula_units_Z 4
_cell_length_a 13.3792(3)
_cell_length_b 18.2803(4)
_cell_length_c 15.8979(3)
_cell_measurement_reflns_used 6927
_cell_measurement_temperature 120(2)
_cell_measurement_theta_max 31.32
_cell_measurement_theta_min 2.23
_cell_volume 3670.2(3)
_computing_cell_refinement 'Bruker SAINT'
_computing_data_collection 'Bruker SMART'
_computing_data_reduction 'SAINT v6.45A (Bruker, 2003)'
_computing_molecular_graphics
;
OLEX2: a complete structure solution, refinement and analysis program. 
Dolomanov et al., J. Appl. Cryst. (2009). 42, 339-341
;
_computing_publication_material
;
OLEX2: a complete structure solution, refinement and analysis program. 
Dolomanov et al., J. Appl. Cryst. (2009). 42, 339-341
;
_computing_structure_refinement 'SHELXL-97 (Sheldrick, 1997)'
_computing_structure_solution 'SHELXS-97 (Sheldrick, 1990)'
_diffrn_ambient_temperature 120.0
_diffrn_detector 'CCD area detector'
_diffrn_detector_area_resol_mean 8.0
_diffrn_detector_type 'Bruker SMART CCD 6000 area detector'
_diffrn_measured_fraction_theta_full 0.999
_diffrn_measured_fraction_theta_max 0.999
_diffrn_measurement_device 'three-circle diffractometer'
_diffrn_measurement_device_type 'Bruker SMART CCD 6000 area detector'
_diffrn_measurement_method '\w scans'
_diffrn_radiation_monochromator graphite
_diffrn_radiation_source 'fine-focus sealed tube'
_diffrn_radiation_type MoK\a
_diffrn_radiation_wavelength 0.71073
_diffrn_reflns_av_R_equivalents 0.0555
_diffrn_reflns_av_sigmaI/netI 0.0422
_diffrn_reflns_limit_h_max 18
_diffrn_reflns_limit_h_min -18
_diffrn_reflns_limit_k_max 24
_diffrn_reflns_limit_k_min -24
_diffrn_reflns_limit_l_max 21
_diffrn_reflns_limit_l_min -21
_diffrn_reflns_number 46711
_diffrn_reflns_theta_full 29.00
_diffrn_reflns_theta_max 29.00
_diffrn_reflns_theta_min 1.73
_exptl_absorpt_coefficient_mu 0.473
_exptl_absorpt_correction_type none
_exptl_crystal_colour 'metallic dark red'
_exptl_crystal_colour_lustre metallic
_exptl_crystal_colour_modifier dark
_exptl_crystal_colour_primary red
_exptl_crystal_density_diffrn 1.362
_exptl_crystal_density_method 'not measured'
_exptl_crystal_description prism
_exptl_crystal_F_000 1544
_exptl_crystal_size_max 0.20
_exptl_crystal_size_mid 0.14
_exptl_crystal_size_min 0.14
_refine_diff_density_max 0.782
_refine_diff_density_min -0.567
_refine_diff_density_rms 0.082
_refine_ls_extinction_method none
_refine_ls_goodness_of_fit_ref 1.039
_refine_ls_hydrogen_treatment constr
_refine_ls_matrix_type full
_refine_ls_number_parameters 422
_refine_ls_number_reflns 9744
_refine_ls_number_restraints 0
_refine_ls_restrained_S_all 1.039
_refine_ls_R_factor_all 0.0567
_refine_ls_R_factor_gt 0.0384
_refine_ls_shift/su_max 0.003
_refine_ls_shift/su_mean 0.000
_refine_ls_structure_factor_coef Fsqd
_refine_ls_weighting_details
;
calc w=1/[\s^2^(Fo^2^)+(0.0600P)^2^+0.3000P] where P=(Fo^2^+2Fc^2^)/3
;
_refine_ls_weighting_scheme calc
_refine_ls_wR_factor_gt 0.0976
_refine_ls_wR_factor_ref 0.1060
_reflns_number_gt 7409
_reflns_number_total 9744
_reflns_threshold_expression >2sigma(I)
_cod_data_source_file om1010353_si_002.cif
_cod_data_source_block 1_09SRV198
_cod_original_cell_volume 3670.22(21)
_cod_database_code 4063923

loop_
_space_group_symop_id
_space_group_symop_operation_xyz
1 'x, y, z'
2 '-x+1/2, y+1/2, -z+1/2'
3 '-x, -y, -z'
4 'x-1/2, -y-1/2, z-1/2'

loop_
_atom_site_label
_atom_site_type_symbol
_atom_site_fract_x
_atom_site_fract_y
_atom_site_fract_z
_atom_site_U_iso_or_equiv
_atom_site_adp_type
_atom_site_occupancy
_atom_site_symmetry_multiplicity
_atom_site_calc_flag
_atom_site_refinement_flags
_atom_site_disorder_assembly
_atom_site_disorder_group
Mo1 Mo 0.207593(14) 0.340528(10) 0.967732(12) 0.01868(6) Uani 1 1 d . . .
P1 P 0.24297(4) 0.21591(3) 1.02899(4) 0.02069(12) Uani 1 1 d . A .
P2 P 0.29557(4) 0.36723(3) 1.12634(4) 0.02096(12) Uani 1 1 d . A .
C1 C 0.36642(17) 0.32237(12) 0.97095(15) 0.0210(4) Uani 1 1 d . A .
C2 C 0.45690(18) 0.30829(12) 0.97597(15) 0.0236(5) Uani 1 1 d . . .
C3 C 0.56527(17) 0.28742(12) 0.98930(15) 0.0225(4) Uani 1 1 d . A .
C4 C 0.79867(19) 0.24095(14) 1.01981(18) 0.0332(6) Uani 1 1 d . A .
H4 H 0.8829 0.2244 1.0322 0.040 Uiso 1 1 calc R . .
C5 C 0.1871(4) 0.4428(3) 0.8791(4) 0.0194(10) Uiso 0.50 1 d P A 1
H5 H 0.2339 0.4788 0.8703 0.023 Uiso 0.50 1 calc PR A 1
C5A C 0.1591(4) 0.4607(3) 0.9247(4) 0.0258(13) Uiso 0.50 1 d P A 2
H5A H 0.1883 0.5080 0.9416 0.031 Uiso 0.50 1 calc PR A 2
C6 C 0.1412(4) 0.4578(3) 0.9450(4) 0.0207(11) Uiso 0.50 1 d P A 1
H6 H 0.1602 0.5035 0.9743 0.025 Uiso 0.50 1 calc PR A 1
C6A C 0.0922(5) 0.4344(3) 0.9689(4) 0.0278(13) Uiso 0.50 1 d P A 2
H6A H 0.0851 0.4654 1.0145 0.033 Uiso 0.50 1 calc PR A 2
C7 C 0.0718(4) 0.4156(3) 0.9738(3) 0.0219(11) Uiso 0.50 1 d P A 1
H7 H 0.0518 0.4365 1.0206 0.026 Uiso 0.50 1 calc PR A 1
C7A C 0.0340(4) 0.3695(4) 0.9566(4) 0.0254(12) Uiso 0.50 1 d P A 2
H7A H -0.0111 0.3640 0.9914 0.030 Uiso 0.50 1 calc PR A 2
C8 C 0.0270(4) 0.3466(3) 0.9439(4) 0.0234(12) Uiso 0.50 1 d P A 1
H8 H -0.0204 0.3278 0.9717 0.028 Uiso 0.50 1 calc PR A 1
C8A C 0.0342(4) 0.3118(3) 0.8992(4) 0.0239(12) Uiso 0.50 1 d P A 2
H8A H -0.0058 0.2702 0.9044 0.029 Uiso 0.50 1 calc PR A 2
C9 C 0.0445(4) 0.3025(3) 0.8778(4) 0.0258(13) Uiso 0.50 1 d P A 1
H9 H 0.0109 0.2560 0.8698 0.031 Uiso 0.50 1 calc PR A 1
C9A C 0.0856(4) 0.3061(3) 0.8342(4) 0.0218(11) Uiso 0.50 1 d P A 2
H9A H 0.0719 0.2628 0.7993 0.026 Uiso 0.50 1 calc PR A 2
C10 C 0.1061(4) 0.3170(3) 0.8197(4) 0.0236(12) Uiso 0.50 1 d P A 1
H10 H 0.1027 0.2817 0.7750 0.028 Uiso 0.50 1 calc PR A 1
C10A C 0.1540(4) 0.3568(3) 0.8154(4) 0.0253(12) Uiso 0.50 1 d P A 2
H10A H 0.1805 0.3439 0.7688 0.030 Uiso 0.50 1 calc PR A 2
C11 C 0.1710(4) 0.3791(3) 0.8236(3) 0.0207(11) Uiso 0.50 1 d P A 1
H11 H 0.2098 0.3783 0.7832 0.025 Uiso 0.50 1 calc PR A 1
C11A C 0.1883(4) 0.4250(3) 0.8575(4) 0.0245(12) Uiso 0.50 1 d P A 2
H11A H 0.2383 0.4504 0.8376 0.029 Uiso 0.50 1 calc PR A 2
C12 C 0.3299(2) 0.28230(13) 1.19345(15) 0.0275(5) Uani 1 1 d . . .
H12B H 0.3946 0.2907 1.2453 0.033 Uiso 1 1 calc R A .
H12A H 0.2716 0.2696 1.2162 0.033 Uiso 1 1 calc R . .
C13 C 0.34874(18) 0.21892(12) 1.13810(15) 0.0242(5) Uani 1 1 d . A .
H13B H 0.3501 0.1723 1.1701 0.029 Uiso 1 1 calc R . .
H13A H 0.4182 0.2251 1.1294 0.029 Uiso 1 1 calc R . .
C21 C 0.13519(18) 0.16462(11) 1.05030(16) 0.0227(4) Uani 1 1 d . . .
C22 C 0.1221(2) 0.15688(14) 1.13317(17) 0.0311(5) Uani 1 1 d . A .
H22 H 0.1721 0.1782 1.1844 0.037 Uiso 1 1 calc R . .
C23 C 0.0361(2) 0.11798(16) 1.14133(19) 0.0383(6) Uani 1 1 d . . .
H23 H 0.0283 0.1125 1.1983 0.046 Uiso 1 1 calc R A .
C24 C -0.0375(2) 0.08741(13) 1.0676(2) 0.0351(6) Uani 1 1 d . A .
H24 H -0.0961 0.0612 1.0737 0.042 Uiso 1 1 calc R . .
C25 C -0.02624(19) 0.09481(13) 0.98492(18) 0.0310(5) Uani 1 1 d . . .
H25 H -0.0770 0.0739 0.9339 0.037 Uiso 1 1 calc R A .
C26 C 0.05949(19) 0.13289(13) 0.97672(17) 0.0285(5) Uani 1 1 d . A .
H26 H 0.0670 0.1375 0.9196 0.034 Uiso 1 1 calc R . .
C31 C 0.29116(17) 0.14520(12) 0.96970(16) 0.0232(4) Uani 1 1 d . . .
C32 C 0.31904(19) 0.07629(13) 1.00877(17) 0.0297(5) Uani 1 1 d . A .
H32 H 0.3118 0.0664 1.0651 0.036 Uiso 1 1 calc R . .
C33 C 0.3572(2) 0.02241(14) 0.96603(19) 0.0350(6) Uani 1 1 d . . .
H33 H 0.3777 -0.0238 0.9938 0.042 Uiso 1 1 calc R A .
C34 C 0.36527(19) 0.03611(14) 0.88197(19) 0.0342(6) Uani 1 1 d . A .
H34 H 0.3912 -0.0007 0.8523 0.041 Uiso 1 1 calc R . .
C35 C 0.3354(2) 0.10339(14) 0.84254(18) 0.0316(5) Uani 1 1 d . . .
H35 H 0.3395 0.1125 0.7850 0.038 Uiso 1 1 calc R A .
C36 C 0.29907(18) 0.15822(12) 0.88613(16) 0.0251(5) Uani 1 1 d . A .
H36 H 0.2797 0.2046 0.8586 0.030 Uiso 1 1 calc R . .
C41 C 0.21890(16) 0.41854(11) 1.18298(14) 0.0252(5) Uiso 1 1 d G . .
C42A C 0.2339(2) 0.49271(12) 1.2023(3) 0.034(2) Uiso 0.50 1 d PG A 2
H42 H 0.2915 0.5177 1.1927 0.041 Uiso 0.50 1 calc PR A 2
C43A C 0.1648(3) 0.53028(14) 1.2356(3) 0.0394(17) Uiso 0.50 1 d PG A 2
H43 H 0.1751 0.5810 1.2488 0.047 Uiso 0.50 1 calc PR A 2
C44A C 0.0806(3) 0.4937(2) 1.2496(3) 0.0281(14) Uiso 0.50 1 d PG A 2
H44 H 0.0333 0.5194 1.2724 0.034 Uiso 0.50 1 calc PR A 2
C45A C 0.0655(2) 0.4195(2) 1.2303(3) 0.0280(13) Uiso 0.50 1 d PG A 2
H45 H 0.0079 0.3945 1.2398 0.034 Uiso 0.50 1 calc PR A 2
C46A C 0.1347(2) 0.38195(12) 1.1970(2) 0.0286(17) Uiso 0.50 1 d PG A 2
H46 H 0.1244 0.3313 1.1838 0.034 Uiso 0.50 1 calc PR A 2
C42 C 0.2290(4) 0.4979(3) 1.1841(5) 0.0236(13) Uiso 0.50 1 d P A 1
H42A H 0.2819 0.5197 1.1644 0.028 Uiso 0.50 1 calc PR A 1
C43 C 0.1632(4) 0.5422(3) 1.2133(4) 0.0218(10) Uiso 0.50 1 d P A 1
H43A H 0.1712 0.5938 1.2126 0.026 Uiso 0.50 1 calc PR A 1
C44 C 0.0876(4) 0.5133(3) 1.2427(3) 0.0247(11) Uiso 0.50 1 d P A 1
H44A H 0.0418 0.5445 1.2610 0.030 Uiso 0.50 1 calc PR A 1
C45 C 0.0774(4) 0.4384(4) 1.2462(4) 0.0321(13) Uiso 0.50 1 d P A 1
H45A H 0.0273 0.4181 1.2703 0.038 Uiso 0.50 1 calc PR A 1
C46 C 0.1407(5) 0.3920(4) 1.2141(5) 0.0346(15) Uiso 0.50 1 d P A 1
H46A H 0.1294 0.3406 1.2138 0.042 Uiso 0.50 1 calc PR A 1
C51 C 0.41850(17) 0.41989(12) 1.15962(15) 0.0227(4) Uani 1 1 d . . .
C52 C 0.44113(18) 0.46721(12) 1.10019(16) 0.0251(5) Uani 1 1 d . A .
H52 H 0.3961 0.4686 1.0398 0.030 Uiso 1 1 calc R . .
C53 C 0.52965(19) 0.51279(13) 1.12850(17) 0.0290(5) Uani 1 1 d . . .
H53 H 0.5441 0.5457 1.0877 0.035 Uiso 1 1 calc R A .
C54 C 0.59584(19) 0.51001(14) 1.21521(18) 0.0314(5) Uani 1 1 d . A .
H54 H 0.6559 0.5413 1.2343 0.038 Uiso 1 1 calc R . .
C55 C 0.57587(19) 0.46218(14) 1.27480(17) 0.0320(5) Uani 1 1 d . . .
H55 H 0.6230 0.4593 1.3343 0.038 Uiso 1 1 calc R A .
C56 C 0.48632(19) 0.41824(14) 1.24710(16) 0.0294(5) Uani 1 1 d . A .
H56 H 0.4712 0.3865 1.2887 0.035 Uiso 1 1 calc R . .
B1 B 0.5913(2) 0.23178(18) 0.9104(2) 0.0373(7) Uani 1 1 d . . .
H1 H 0.5295 0.2111 0.8486 0.045 Uiso 1 1 calc R A .
B2 B 0.6301(3) 0.32403(18) 0.9218(2) 0.0389(7) Uani 1 1 d . A .
H2 H 0.5936 0.3641 0.8670 0.047 Uiso 1 1 calc R . .
B3 B 0.6638(2) 0.34969(17) 1.0349(3) 0.0388(7) Uani 1 1 d . . .
H3 H 0.6500 0.4065 1.0550 0.047 Uiso 1 1 calc R A .
B4 B 0.6474(2) 0.2710(2) 1.0956(2) 0.0415(8) Uani 1 1 d . A .
H4A H 0.6234 0.2759 1.1566 0.050 Uiso 1 1 calc R . .
B5 B 0.6017(2) 0.19807(16) 1.0182(2) 0.0372(7) Uani 1 1 d . A .
H5B H 0.5467 0.1550 1.0275 0.045 Uiso 1 1 calc R . .
B6 B 0.7194(3) 0.25642(18) 0.9129(2) 0.0388(7) Uani 1 1 d . A .
H6B H 0.7455 0.2512 0.8531 0.047 Uiso 1 1 calc R . .
B7 B 0.7633(2) 0.32904(17) 0.9889(3) 0.0437(9) Uani 1 1 d . A .
H7B H 0.8180 0.3720 0.9789 0.052 Uiso 1 1 calc R . .
B8 B 0.7745(2) 0.2969(2) 1.0956(2) 0.0475(9) Uani 1 1 d . A .
H8B H 0.8367 0.3186 1.1565 0.057 Uiso 1 1 calc R . .
B9 B 0.7352(3) 0.2023(2) 1.0852(2) 0.0429(8) Uani 1 1 d . . .
H9B H 0.7708 0.1612 1.1391 0.052 Uiso 1 1 calc R A .
B10 B 0.7017(2) 0.17844(17) 0.9715(2) 0.0369(7) Uani 1 1 d . A .
H10B H 0.7155 0.1220 0.9501 0.044 Uiso 1 1 calc R . .

loop_
_atom_site_aniso_label
_atom_site_aniso_U_11
_atom_site_aniso_U_22
_atom_site_aniso_U_33
_atom_site_aniso_U_23
_atom_site_aniso_U_13
_atom_site_aniso_U_12
Mo1 0.01453(9) 0.02053(10) 0.02102(10) 0.00081(7) 0.00592(7) 0.00136(7)
P1 0.0181(3) 0.0214(3) 0.0238(3) 0.0016(2) 0.0085(2) 0.0016(2)
P2 0.0192(3) 0.0227(3) 0.0215(3) 0.0008(2) 0.0075(2) 0.0008(2)
C1 0.0215(10) 0.0220(10) 0.0216(11) 0.0011(8) 0.0098(9) -0.0005(8)
C2 0.0219(11) 0.0220(11) 0.0286(12) -0.0002(9) 0.0106(9) -0.0003(8)
C3 0.0206(10) 0.0219(10) 0.0287(12) 0.0010(9) 0.0131(9) 0.0022(8)
C4 0.0239(12) 0.0325(13) 0.0471(16) -0.0035(11) 0.0170(12) 0.0031(10)
C12 0.0329(13) 0.0276(12) 0.0215(11) 0.0039(9) 0.0085(10) -0.0003(10)
C13 0.0197(10) 0.0266(11) 0.0249(11) 0.0053(9) 0.0054(9) 0.0016(8)
C21 0.0216(10) 0.0188(10) 0.0296(12) 0.0041(9) 0.0109(9) 0.0034(8)
C22 0.0277(12) 0.0360(13) 0.0292(13) 0.0051(10) 0.0090(10) -0.0023(10)
C23 0.0333(14) 0.0463(16) 0.0403(15) 0.0121(12) 0.0187(12) 0.0000(12)
C24 0.0247(12) 0.0282(13) 0.0566(17) 0.0111(12) 0.0189(12) 0.0011(10)
C25 0.0252(12) 0.0237(12) 0.0438(15) 0.0002(10) 0.0112(11) -0.0004(9)
C26 0.0282(12) 0.0269(12) 0.0328(13) -0.0015(10) 0.0133(11) 0.0000(9)
C31 0.0181(10) 0.0231(11) 0.0297(12) -0.0009(9) 0.0099(9) 0.0014(8)
C32 0.0276(12) 0.0290(12) 0.0330(13) 0.0022(10) 0.0109(11) 0.0032(10)
C33 0.0306(13) 0.0243(12) 0.0498(16) 0.0005(11) 0.0129(12) 0.0053(10)
C34 0.0257(12) 0.0324(13) 0.0488(16) -0.0100(11) 0.0179(12) 0.0015(10)
C35 0.0294(12) 0.0353(13) 0.0354(14) -0.0064(11) 0.0177(11) -0.0023(10)
C36 0.0235(11) 0.0252(11) 0.0282(12) -0.0014(9) 0.0108(9) 0.0000(9)
C51 0.0182(10) 0.0241(11) 0.0267(11) -0.0024(9) 0.0086(9) 0.0021(8)
C52 0.0228(11) 0.0247(11) 0.0277(12) -0.0016(9) 0.0081(9) 0.0019(9)
C53 0.0269(12) 0.0264(12) 0.0374(14) 0.0015(10) 0.0154(11) 0.0001(9)
C54 0.0213(11) 0.0338(13) 0.0398(14) -0.0070(11) 0.0112(11) -0.0035(10)
C55 0.0222(11) 0.0422(14) 0.0293(13) -0.0055(11) 0.0052(10) -0.0010(10)
C56 0.0232(11) 0.0373(13) 0.0274(12) 0.0000(10) 0.0078(10) -0.0020(10)
B1 0.0293(15) 0.0438(17) 0.0394(17) -0.0098(14) 0.0122(13) 0.0083(13)
B2 0.0342(16) 0.0441(17) 0.0507(19) 0.0154(14) 0.0307(15) 0.0122(13)
B3 0.0222(13) 0.0314(15) 0.065(2) -0.0150(14) 0.0176(14) -0.0029(11)
B4 0.0261(14) 0.071(2) 0.0277(15) 0.0063(15) 0.0094(12) 0.0176(15)
B5 0.0258(14) 0.0296(15) 0.061(2) 0.0119(14) 0.0213(14) 0.0063(11)
B6 0.0377(17) 0.0465(18) 0.0407(17) 0.0031(14) 0.0245(15) 0.0126(14)
B7 0.0277(15) 0.0311(16) 0.082(3) -0.0003(16) 0.0319(17) 0.0007(12)
B8 0.0211(14) 0.067(2) 0.049(2) -0.0276(18) 0.0046(14) 0.0062(14)
B9 0.0295(15) 0.058(2) 0.0451(19) 0.0182(16) 0.0175(14) 0.0181(14)
B10 0.0273(14) 0.0274(14) 0.058(2) -0.0028(13) 0.0166(14) 0.0035(11)

loop_
_atom_type_symbol
_atom_type_description
_atom_type_scat_dispersion_real
_atom_type_scat_dispersion_imag
_atom_type_scat_source
C C 0.0033 0.0016 'International Tables Vol C Tables 4.2.6.8 and 6.1.1.4'
H H 0.0000 0.0000 'International Tables Vol C Tables 4.2.6.8 and 6.1.1.4'
B B 0.0013 0.0007 'International Tables Vol C Tables 4.2.6.8 and 6.1.1.4'
Mo Mo -1.6832 0.6857 'International Tables Vol C Tables 4.2.6.8 and 6.1.1.4'
P P 0.1023 0.0942 'International Tables Vol C Tables 4.2.6.8 and 6.1.1.4'

loop_
_geom_angle_atom_site_label_1
_geom_angle_atom_site_label_2
_geom_angle_atom_site_label_3
_geom_angle
Mo1 C5 H5 134.5
Mo1 C5A H5A 136.6
Mo1 C6 H6 135.7
Mo1 C6A H6A 133.2
Mo1 C7 H7 134.6
Mo1 C7A H7A 137.8
Mo1 C8 H8 136.6
Mo1 C8A H8A 131.2
Mo1 C9 H9 131.9
Mo1 C9A H9A 135.2
Mo1 C10 H10 138.4
Mo1 C10A H10A 136.0
Mo1 C11 H11 133.4
Mo1 C11A H11A 132.2
P1 C13 H13B 109.6
P1 C13 H13A 109.6
P2 Mo1 P1 79.24(2)
P2 C12 H12B 109.4
P2 C12 H12A 109.4
C1 Mo1 P1 77.69(6)
C1 Mo1 P2 82.55(6)
C1 Mo1 C5 93.28(14)
C1 Mo1 C5A 109.42(16)
C1 Mo1 C6 118.55(16)
C1 Mo1 C6A 141.00(18)
C1 Mo1 C7 152.14(17)
C1 Mo1 C7A 174.93(15)
C1 Mo1 C8 170.27(17)
C1 Mo1 C8A 145.62(18)
C1 Mo1 C9 134.77(18)
C1 Mo1 C9A 112.18(16)
C1 Mo1 C10 103.80(15)
C1 Mo1 C10A 90.40(15)
C1 Mo1 C11 87.39(14)
C1 Mo1 C11A 89.01(15)
C1 C2 C3 174.6(2)
C2 C1 Mo1 176.0(2)
C2 C3 B1 118.6(2)
C2 C3 B2 119.5(2)
C2 C3 B3 118.81(19)
C2 C3 B4 118.49(19)
C2 C3 B5 118.08(19)
C3 B1 H1 124.4
C3 B1 B2 59.05(16)
C3 B1 B5 58.59(16)
C3 B1 B6 105.0(2)
C3 B1 B10 104.9(2)
C3 B2 B1 59.92(16)
C3 B2 H2 124.1
C3 B2 B3 58.77(16)
C3 B2 B6 105.8(2)
C3 B2 B7 105.2(2)
C3 B3 B2 59.33(17)
C3 B3 H3 124.1
C3 B3 B4 58.54(16)
C3 B3 B7 105.3(2)
C3 B3 B8 104.9(2)
C3 B4 B3 58.54(17)
C3 B4 H4A 124.5
C3 B4 B5 59.10(16)
C3 B4 B8 104.9(2)
C3 B4 B9 105.2(2)
C3 B5 B1 59.35(16)
C3 B5 B4 58.47(16)
C3 B5 H5B 124.2
C3 B5 B9 105.2(2)
C3 B5 B10 105.4(2)
C4 B6 B1 105.2(2)
C4 B6 B2 104.6(2)
C4 B6 H6B 124.5
C4 B6 B7 58.94(19)
C4 B6 B10 59.11(18)
C4 B7 B2 104.8(2)
C4 B7 B3 105.0(2)
C4 B7 B6 58.88(18)
C4 B7 H7B 124.8
C4 B7 B8 58.48(19)
C4 B8 B3 105.3(2)
C4 B8 B4 104.4(2)
C4 B8 B7 59.27(18)
C4 B8 H8B 124.7
C4 B8 B9 58.15(18)
C4 B9 B4 104.1(2)
C4 B9 B5 105.2(2)
C4 B9 B8 57.70(18)
C4 B9 H9B 125.0
C4 B9 B10 59.05(17)
C4 B10 B1 104.5(2)
C4 B10 B5 104.0(2)
C4 B10 B6 58.78(18)
C4 B10 B9 58.47(18)
C4 B10 H10B 125.1
C5 Mo1 P1 164.19(15)
C5 Mo1 P2 112.79(14)
C5 Mo1 C5A 24.33(17)
C5 Mo1 C6 35.55(18)
C5 Mo1 C6A 57.1(2)
C5 Mo1 C7 66.80(19)
C5 Mo1 C7A 81.65(19)
C5 Mo1 C8 87.36(18)
C5 Mo1 C10 67.69(19)
C5 Mo1 C10A 47.1(2)
C5 C6 Mo1 72.2(3)
C5 C6 H6 115.2
C5 C11 Mo1 72.3(3)
C5 C11 H11 115.0
C5A Mo1 P1 171.13(17)
C5A Mo1 P2 96.15(14)
C5A Mo1 C7A 65.8(2)
C5A Mo1 C10 82.20(19)
C5A C6A Mo1 73.2(3)
C5A C6A H6A 115.0
C5A C6A C7A 130.0(5)
C5A C11A Mo1 73.8(3)
C5A C11A C10A 129.5(5)
C5A C11A H11A 115.3
C6 Mo1 P1 159.64(16)
C6 Mo1 P2 90.31(13)
C6 Mo1 C5A 11.49(16)
C6 Mo1 C6A 24.00(18)
C6 Mo1 C7 35.27(18)
C6 Mo1 C7A 56.9(2)
C6 Mo1 C8 66.6(2)
C6 Mo1 C10 86.98(18)
C6 Mo1 C10A 75.2(2)
C6 C5 Mo1 72.3(3)
C6 C5 H5 116.5
C6 C5 C11 127.1(5)
C6 C7 Mo1 72.3(3)
C6 C7 H7 115.2
C6 C7 C8 129.7(5)
C6A Mo1 P1 136.50(17)
C6A Mo1 P2 86.51(14)
C6A Mo1 C5A 34.9(2)
C6A Mo1 C7A 35.0(2)
C6A Mo1 C8 45.9(2)
C6A Mo1 C10 88.68(19)
C6A C5A Mo1 71.9(3)
C6A C5A H5A 116.3
C6A C5A C11A 127.3(5)
C6A C7A Mo1 71.8(3)
C6A C7A H7A 116.1
C7 Mo1 P1 125.86(15)
C7 Mo1 P2 87.46(13)
C7 Mo1 C5A 45.8(2)
C7 Mo1 C6A 11.48(16)
C7 Mo1 C7A 24.27(18)
C7 Mo1 C8 35.47(19)
C7 Mo1 C10 87.00(18)
C7 Mo1 C10A 89.49(18)
C7 C6 Mo1 72.4(3)
C7 C6 C5 129.7(5)
C7 C6 H6 115.2
C7 C8 Mo1 71.6(3)
C7 C8 H8 116.2
C7A Mo1 P1 107.27(15)
C7A Mo1 P2 99.27(14)
C7A Mo1 C10 74.4(2)
C7A C6A Mo1 73.2(3)
C7A C6A H6A 115.0
C7A C8A Mo1 74.6(3)
C7A C8A H8A 115.2
C7A C8A C9A 129.5(5)
C8 Mo1 P1 99.37(14)
C8 Mo1 P2 106.16(14)
C8 Mo1 C5A 74.5(2)
C8 Mo1 C7A 11.33(16)
C8 Mo1 C10 67.5(2)
C8 C7 Mo1 72.9(3)
C8 C7 H7 115.2
C8 C9 Mo1 73.6(3)
C8 C9 H9 115.1
C8 C9 C10 129.9(5)
C8A Mo1 P1 90.48(14)
C8A Mo1 P2 127.24(16)
C8A Mo1 C5 89.87(18)
C8A Mo1 C5A 86.31(19)
C8A Mo1 C6 81.96(19)
C8A Mo1 C6A 66.2(2)
C8A Mo1 C7 57.6(2)
C8A Mo1 C7A 35.2(2)
C8A Mo1 C8 24.65(18)
C8A Mo1 C9 11.13(17)
C8A Mo1 C9A 36.23(19)
C8A Mo1 C10 46.6(2)
C8A Mo1 C10A 67.2(2)
C8A Mo1 C11 75.2(2)
C8A Mo1 C11A 87.11(19)
C8A C7A Mo1 70.2(3)
C8A C7A C6A 127.8(5)
C8A C7A H7A 116.1
C8A C9A Mo1 71.0(3)
C8A C9A H9A 116.1
C9 Mo1 P1 89.14(14)
C9 Mo1 P2 137.58(17)
C9 Mo1 C5 88.15(19)
C9 Mo1 C5A 89.27(19)
C9 Mo1 C6 86.91(19)
C9 Mo1 C6A 74.3(2)
C9 Mo1 C7 66.7(2)
C9 Mo1 C7A 45.6(2)
C9 Mo1 C8 35.51(19)
C9 Mo1 C9A 25.66(18)
C9 Mo1 C10 36.5(2)
C9 Mo1 C10A 58.7(2)
C9 Mo1 C11 67.8(2)
C9 C8 Mo1 70.9(3)
C9 C8 C7 127.5(5)
C9 C8 H8 116.2
C9 C10 Mo1 69.9(3)
C9 C10 H10 117.0
C9A Mo1 P1 95.58(13)
C9A Mo1 P2 163.19(16)
C9A Mo1 C5 75.64(19)
C9A Mo1 C5A 86.71(19)
C9A Mo1 C6 89.45(17)
C9A Mo1 C6A 86.45(19)
C9A Mo1 C7 82.67(18)
C9A Mo1 C7A 66.8(2)
C9A Mo1 C8 58.59(19)
C9A Mo1 C10 11.31(16)
C9A Mo1 C10A 35.48(19)
C9A C8A Mo1 72.8(3)
C9A C8A H8A 115.2
C9A C10A Mo1 71.9(3)
C9A C10A H10A 116.1
C9A C10A C11A 127.8(5)
C10 Mo1 P1 101.55(14)
C10 Mo1 P2 173.64(14)
C10 C9 Mo1 73.6(3)
C10 C9 H9 115.1
C10 C11 Mo1 73.9(3)
C10 C11 C5 130.0(5)
C10 C11 H11 115.0
C10A Mo1 P1 119.18(15)
C10A Mo1 P2 158.49(17)
C10A Mo1 C5A 67.0(2)
C10A Mo1 C6A 86.3(2)
C10A Mo1 C7A 86.23(19)
C10A Mo1 C8 82.92(19)
C10A Mo1 C10 24.54(18)
C10A C9A Mo1 72.6(3)
C10A C9A C8A 127.8(5)
C10A C9A H9A 116.1
C10A C11A Mo1 72.9(3)
C10A C11A H11A 115.3
C11 Mo1 P1 129.08(15)
C11 Mo1 P2 146.97(16)
C11 Mo1 C5 36.37(18)
C11 Mo1 C5A 57.9(2)
C11 Mo1 C6 67.20(19)
C11 Mo1 C6A 81.76(19)
C11 Mo1 C7 86.99(18)
C11 Mo1 C7A 88.57(18)
C11 Mo1 C8 87.39(18)
C11 Mo1 C9A 46.2(2)
C11 Mo1 C10 35.65(19)
C11 Mo1 C10A 11.54(16)
C11 C5 Mo1 71.3(3)
C11 C5 H5 116.5
C11 C10 Mo1 70.4(3)
C11 C10 C9 126.0(5)
C11 C10 H10 117.0
C11A Mo1 P1 152.48(16)
C11A Mo1 P2 123.24(16)
C11A Mo1 C5 11.94(15)
C11A Mo1 C5A 35.65(19)
C11A Mo1 C6 46.4(2)
C11A Mo1 C6A 66.3(2)
C11A Mo1 C7 74.9(2)
C11A Mo1 C7A 86.04(19)
C11A Mo1 C8 89.69(18)
C11A Mo1 C9 83.3(2)
C11A Mo1 C9A 67.1(2)
C11A Mo1 C10 58.0(2)
C11A Mo1 C10A 35.9(2)
C11A Mo1 C11 24.79(18)
C11A C5A Mo1 70.5(3)
C11A C5A H5A 116.3
C11A C10A Mo1 71.2(3)
C11A C10A H10A 116.1
C12 P2 Mo1 111.62(8)
C12 C13 P1 110.13(16)
C12 C13 H13B 109.6
C12 C13 H13A 109.6
H12B C12 H12A 108.0
C13 P1 Mo1 109.42(7)
C13 P1 C21 104.27(11)
C13 C12 P2 111.16(15)
C13 C12 H12B 109.4
C13 C12 H12A 109.4
H13B C13 H13A 108.1
C21 P1 Mo1 118.93(7)
C21 C22 H22 119.8
C21 C22 C23 120.3(2)
C21 C26 H26 119.2
C22 C21 P1 125.17(19)
C22 C21 C26 117.9(2)
C22 C23 H23 119.7
C23 C22 H22 119.8
C23 C24 H24 120.0
C23 C24 C25 120.0(2)
C24 C23 C22 120.6(3)
C24 C23 H23 119.7
C24 C25 H25 120.2
C24 C25 C26 119.6(2)
C25 C24 H24 120.0
C25 C26 C21 121.7(2)
C25 C26 H26 119.2
C26 C21 P1 116.92(18)
C26 C25 H25 120.2
C31 P1 Mo1 120.16(8)
C31 P1 C13 102.32(11)
C31 P1 C21 99.49(10)
C31 C32 H32 119.7
C31 C36 C35 120.1(2)
C31 C36 H36 119.9
C32 C31 P1 119.52(18)
C32 C33 H33 120.1
C32 C33 C34 119.9(2)
C33 C32 C31 120.6(2)
C33 C32 H32 119.7
C33 C34 H34 120.3
C34 C33 H33 120.1
C34 C35 H35 119.6
C34 C35 C36 120.8(2)
C35 C34 C33 119.5(2)
C35 C34 H34 120.3
C35 C36 H36 119.9
C36 C31 P1 121.40(17)
C36 C31 C32 119.1(2)
C36 C35 H35 119.6
C41 P2 Mo1 116.79(8)
C41 P2 C12 102.63(11)
C41 C42A H42 120.0
C41 C46A H46 120.0
C41 C42 H42A 119.4
C41 C46 C45 122.2(6)
C41 C46 H46A 118.9
C42A C41 P2 122.99(14)
C42A C41 C46A 120.0
C42A C41 C42 11.4(3)
C42A C43A H43 120.0
C43A C42A C41 120.0
C43A C42A H42 120.0
C43A C44A H44 120.0
C44A C43A C42A 120.0
C44A C43A H43 120.0
C44A C45A H45 120.0
C44A C45A C46A 120.0
C45A C44A C43A 120.0
C45A C44A H44 120.0
C45A C46A C41 120.0
C45A C46A H46 120.0
C46A C41 P2 116.59(14)
C46A C41 C42 123.7(3)
C46A C45A H45 120.0
C42 C41 P2 116.8(3)
C42 C43 H43A 119.4
C43 C42 C41 121.3(5)
C43 C42 H42A 119.4
C43 C44 H44A 120.1
C43 C44 C45 119.8(5)
C44 C43 C42 121.2(5)
C44 C43 H43A 119.4
C44 C45 H45A 119.8
C44 C45 C46 120.3(5)
C45 C44 H44A 120.1
C45 C46 H46A 118.9
C46 C41 P2 127.4(3)
C46 C41 C42A 109.6(3)
C46 C41 C46A 13.1(4)
C46 C41 C42 115.1(4)
C46 C45 H45A 119.8
C51 P2 Mo1 118.88(8)
C51 P2 C12 104.25(11)
C51 P2 C41 100.64(10)
C51 C52 H52 119.8
C51 C52 C53 120.4(2)
C51 C56 C55 121.1(2)
C51 C56 H56 119.5
C52 C51 P2 120.64(18)
C52 C51 C56 118.6(2)
C52 C53 H53 120.0
C53 C52 H52 119.8
C53 C54 H54 119.8
C53 C54 C55 120.5(2)
C54 C53 C52 120.0(2)
C54 C53 H53 120.0
C54 C55 H55 120.3
C54 C55 C56 119.5(2)
C55 C54 H54 119.8
C55 C56 H56 119.5
C56 C51 P2 120.48(18)
C56 C55 H55 120.3
B1 B2 H2 120.6
B1 B2 B3 109.1(2)
B1 B2 B6 60.12(18)
B1 B5 H5B 121.5
B1 B6 H6B 122.2
B1 B6 B10 60.33(18)
B1 B10 B5 60.54(17)
B1 B10 H10B 122.2
B2 C3 B1 61.03(18)
B2 C3 B5 112.27(18)
B2 B1 H1 121.4
B2 B1 B5 107.8(2)
B2 B1 B6 59.97(18)
B2 B1 B10 107.9(2)
B2 B3 H3 121.7
B2 B3 B4 107.5(2)
B2 B6 B1 59.91(18)
B2 B6 H6B 122.6
B2 B6 B7 59.73(19)
B2 B6 B10 108.3(2)
B2 B7 B3 60.42(18)
B2 B7 B6 60.07(19)
B2 B7 H7B 122.1
B2 B7 B8 108.4(2)
B3 C3 B1 112.66(19)
B3 C3 B2 61.90(19)
B3 C3 B4 62.9(2)
B3 C3 B5 114.0(2)
B3 B2 H2 121.2
B3 B4 H4A 121.7
B3 B7 B6 108.7(2)
B3 B7 H7B 121.9
B3 B8 B4 60.80(18)
B3 B8 H8B 121.9
B3 B8 B9 108.0(2)
B4 C3 B1 113.22(19)
B4 C3 B2 113.1(2)
B4 C3 B5 62.43(19)
B4 B3 H3 122.0
B4 B5 B1 107.8(2)
B4 B5 H5B 121.8
B4 B8 H8B 122.3
B4 B8 B9 59.32(19)
B4 B9 B8 59.4(2)
B4 B9 H9B 122.2
B4 B9 B10 108.7(2)
B5 C3 B1 62.06(18)
B5 B1 H1 121.9
B5 B4 B3 107.8(2)
B5 B4 H4A 121.7
B5 B9 B4 60.80(18)
B5 B9 B8 107.9(2)
B5 B9 H9B 121.8
B5 B9 B10 60.34(19)
B5 B10 H10B 122.5
B6 C4 H4 118.7
B6 C4 B7 62.2(2)
B6 C4 B10 62.11(19)
B6 B1 H1 122.5
B6 B1 B5 107.5(2)
B6 B1 B10 59.85(18)
B6 B2 H2 122.0
B6 B2 B3 108.4(2)
B6 B7 H7B 121.2
B6 B10 B1 59.82(18)
B6 B10 B5 108.1(2)
B6 B10 B9 108.0(2)
B6 B10 H10B 121.4
B7 C4 H4 118.2
B7 C4 B10 113.9(2)
B7 B2 B1 108.7(2)
B7 B2 H2 122.3
B7 B2 B3 60.0(2)
B7 B2 B6 60.20(19)
B7 B3 B2 59.6(2)
B7 B3 H3 122.5
B7 B3 B4 107.3(2)
B7 B3 B8 59.7(2)
B7 B6 B1 108.1(2)
B7 B6 H6B 121.3
B7 B6 B10 108.7(2)
B7 B8 B3 59.9(2)
B7 B8 B4 108.4(2)
B7 B8 H8B 121.3
B7 B8 B9 107.7(2)
B8 C4 H4 117.1
B8 C4 B6 114.1(2)
B8 C4 B7 62.3(2)
B8 C4 B9 64.1(2)
B8 C4 B10 115.4(2)
B8 B3 B2 107.3(2)
B8 B3 H3 122.7
B8 B3 B4 59.6(2)
B8 B4 B3 59.6(2)
B8 B4 H4A 122.0
B8 B4 B5 108.2(2)
B8 B7 B3 60.3(2)
B8 B7 B6 108.2(2)
B8 B7 H7B 121.4
B8 B9 H9B 122.4
B9 C4 H4 117.2
B9 C4 B6 114.0(2)
B9 C4 B7 115.0(2)
B9 C4 B10 62.5(2)
B9 B4 B3 108.5(2)
B9 B4 H4A 121.8
B9 B4 B5 59.28(19)
B9 B4 B8 61.29(19)
B9 B5 B1 108.0(2)
B9 B5 B4 59.92(19)
B9 B5 H5B 122.2
B9 B5 B10 60.23(18)
B9 B8 H8B 122.1
B9 B10 B1 108.0(2)
B9 B10 B5 59.43(18)
B9 B10 H10B 121.7
B10 C4 H4 118.0
B10 B1 H1 122.4
B10 B1 B5 59.74(18)
B10 B5 B1 59.72(18)
B10 B5 B4 107.9(2)
B10 B5 H5B 122.2
B10 B6 H6B 120.9
B10 B9 B8 107.4(2)
B10 B9 H9B 121.2

loop_
_geom_bond_atom_site_label_1
_geom_bond_atom_site_label_2
_geom_bond_distance
Mo1 P1 2.4612(6)
Mo1 P2 2.4540(6)
Mo1 C1 2.135(2)
Mo1 C5 2.302(5)
Mo1 C5A 2.329(5)
Mo1 C6 2.303(5)
Mo1 C6A 2.313(5)
Mo1 C7 2.304(5)
Mo1 C7A 2.330(5)
Mo1 C8 2.321(5)
Mo1 C8A 2.274(5)
Mo1 C9 2.286(6)
Mo1 C9A 2.298(5)
Mo1 C10 2.335(5)
Mo1 C10A 2.307(5)
Mo1 C11 2.290(5)
Mo1 C11A 2.286(5)
P1 C13 1.842(2)
P1 C21 1.843(2)
P1 C31 1.837(2)
P2 C12 1.854(2)
P2 C41 1.8311(19)
P2 C51 1.827(2)
C1 C2 1.214(3)
C2 C3 1.446(3)
C3 B1 1.737(4)
C3 B2 1.722(4)
C3 B3 1.711(4)
C3 B4 1.712(4)
C3 B5 1.723(4)
C4 H4 1.1200
C4 B6 1.703(4)
C4 B7 1.704(4)
C4 B8 1.690(4)
C4 B9 1.699(4)
C4 B10 1.709(4)
C5 H5 0.9500
C5 C6 1.406(7)
C5 C11 1.433(7)
C5A H5A 0.9500
C5A C6A 1.393(8)
C5A C11A 1.413(8)
C6 H6 0.9500
C6 C7 1.396(7)
C6A H6A 0.9500
C6A C7A 1.397(8)
C7 H7 0.9500
C7 C8 1.409(8)
C7A H7A 0.9500
C7A C8A 1.394(8)
C8 H8 0.9500
C8 C9 1.406(8)
C8A H8A 0.9500
C8A C9A 1.422(8)
C9 H9 0.9500
C9 C10 1.450(8)
C9A H9A 0.9500
C9A C10A 1.403(8)
C10 H10 0.9500
C10 C11 1.417(8)
C10A H10A 0.9500
C10A C11A 1.416(8)
C11 H11 0.9500
C11A H11A 0.9500
C12 H12B 0.9900
C12 H12A 0.9900
C12 C13 1.525(3)
C13 H13B 0.9900
C13 H13A 0.9900
C21 C22 1.392(3)
C21 C26 1.396(3)
C22 H22 0.9500
C22 C23 1.395(4)
C23 H23 0.9500
C23 C24 1.377(4)
C24 H24 0.9500
C24 C25 1.378(4)
C25 H25 0.9500
C25 C26 1.384(3)
C26 H26 0.9500
C31 C32 1.399(3)
C31 C36 1.388(3)
C32 H32 0.9500
C32 C33 1.386(3)
C33 H33 0.9500
C33 C34 1.399(4)
C34 H34 0.9500
C34 C35 1.379(4)
C35 H35 0.9500
C35 C36 1.394(3)
C36 H36 0.9500
C41 C42A 1.3900
C41 C46A 1.3900
C41 C42 1.456(6)
C41 C46 1.384(6)
C42A H42 0.9500
C42A C43A 1.3900
C43A H43 0.9500
C43A C44A 1.3900
C44A H44 0.9500
C44A C45A 1.3900
C45A H45 0.9500
C45A C46A 1.3900
C46A H46 0.9500
C42 H42A 0.9500
C42 C43 1.385(6)
C43 H43A 0.9500
C43 C44 1.354(7)
C44 H44A 0.9500
C44 C45 1.378(8)
C45 H45A 0.9500
C45 C46 1.409(8)
C46 H46A 0.9500
C51 C52 1.386(3)
C51 C56 1.387(3)
C52 H52 0.9500
C52 C53 1.396(3)
C53 H53 0.9500
C53 C54 1.372(4)
C54 H54 0.9500
C54 C55 1.379(4)
C55 H55 0.9500
C55 C56 1.388(3)
C56 H56 0.9500
B1 H1 1.1200
B1 B2 1.756(5)
B1 B5 1.784(5)
B1 B6 1.760(5)
B1 B10 1.769(4)
B2 H2 1.1200
B2 B3 1.766(5)
B2 B6 1.757(4)
B2 B7 1.751(5)
B3 H3 1.1200
B3 B4 1.787(5)
B3 B7 1.758(4)
B3 B8 1.765(5)
B4 H4A 1.1200
B4 B5 1.780(5)
B4 B8 1.766(5)
B4 B9 1.765(4)
B5 H5B 1.1200
B5 B9 1.753(5)
B5 B10 1.769(4)
B6 H6B 1.1200
B6 B7 1.759(5)
B6 B10 1.760(5)
B7 H7B 1.1200
B7 B8 1.755(6)
B8 H8B 1.1200
B8 B9 1.799(5)
B9 H9B 1.1200
B9 B10 1.767(5)
B10 H10B 1.1200
